data_4070977
loop_
_publ_author_name
'Wong, Chun-Yuen'
'Man, Wai-Lun'
'Wang, Chao'
'Kwong, Hoi-Lun'
'Wong, Wai-Yeung'
'Lau, Tai-Chu'

_publ_section_title
;
 Proton-Bridged Dinuclear (salen)Ru Carbene Complexes: Synthesis,
 Structure, and Reactivity of
 {[(salchda)Ru&#xE5FB;C(OR)(CH&#xE5FB;CPh2)]2&#x00B7;H}+
;
_journal_issue 3
_journal_name_full Organometallics
_journal_page_first 324
_journal_paper_doi 10.1021/om701166y
_journal_volume 27
_journal_year 2008
_chemical_formula_moiety 'C76 H77 N4 O6 Ru2, F6 P, 2(C H2 Cl2)'
_chemical_formula_sum 'C78 H81 Cl4 F6 N4 O6 P Ru2'
_chemical_formula_weight 1659.38
_chemical_name_systematic
; 
 ? 
;
_space_group_IT_number 14
_symmetry_cell_setting monoclinic
_symmetry_space_group_name_Hall '-P 2ybc'
_symmetry_space_group_name_H-M 'P 1 21/c 1'
_atom_sites_solution_hydrogens geom
_atom_sites_solution_primary direct
_atom_sites_solution_secondary difmap
_audit_creation_method SHELXL-97
_cell_angle_alpha 90.00
_cell_angle_beta 98.271(1)
_cell_angle_gamma 90.00
_cell_formula_units_Z 4
_cell_length_a 11.9566(8)
_cell_length_b 28.5888(18)
_cell_length_c 22.6159(14)
_cell_measurement_temperature 293(2)
_cell_volume 7650.3(8)
_computing_cell_refinement 'SAINT (Bruker, 1999)'
_computing_data_collection 'SMART (Bruker, 1998)'
_computing_data_reduction SAINT
_computing_structure_refinement 'SHELXL97 (Sheldrick, 1997)'
_computing_structure_solution 'SHELXS97 (Sheldrick, 1997)'
_diffrn_ambient_temperature 293(2)
_diffrn_measured_fraction_theta_full 0.993
_diffrn_measured_fraction_theta_max 0.993
_diffrn_measurement_device_type 'Smart CCD'
_diffrn_measurement_method '\w and \f scans'
_diffrn_radiation_monochromator graphite
_diffrn_radiation_source 'fine-focus sealed tube'
_diffrn_radiation_type MoK\a
_diffrn_radiation_wavelength 0.71073
_diffrn_reflns_av_R_equivalents 0.0281
_diffrn_reflns_av_sigmaI/netI 0.0338
_diffrn_reflns_limit_h_max 14
_diffrn_reflns_limit_h_min -14
_diffrn_reflns_limit_k_max 33
_diffrn_reflns_limit_k_min -33
_diffrn_reflns_limit_l_max 16
_diffrn_reflns_limit_l_min -26
_diffrn_reflns_number 37910
_diffrn_reflns_theta_full 25.00
_diffrn_reflns_theta_max 25.00
_diffrn_reflns_theta_min 1.95
_exptl_absorpt_coefficient_mu 0.624
_exptl_absorpt_correction_T_max 1.0000
_exptl_absorpt_correction_T_min 0.9227
_exptl_absorpt_correction_type multi-scan
_exptl_absorpt_process_details SADABS
_exptl_crystal_colour 'dark red'
_exptl_crystal_density_diffrn 1.441
_exptl_crystal_density_method 'not measured'
_exptl_crystal_description block
_exptl_crystal_F_000 3400
_exptl_crystal_size_max 0.32
_exptl_crystal_size_mid 0.25
_exptl_crystal_size_min 0.22
_refine_diff_density_max 1.005
_refine_diff_density_min -1.004
_refine_diff_density_rms 0.084
_refine_ls_extinction_method none
_refine_ls_goodness_of_fit_ref 1.053
_refine_ls_hydrogen_treatment mixed
_refine_ls_matrix_type full
_refine_ls_number_parameters 914
_refine_ls_number_reflns 13382
_refine_ls_number_restraints 24
_refine_ls_restrained_S_all 1.250
_refine_ls_R_factor_all 0.0707
_refine_ls_R_factor_gt 0.0507
_refine_ls_shift/su_max 0.004
_refine_ls_shift/su_mean 0.000
_refine_ls_structure_factor_coef Fsqd
_refine_ls_weighting_details 'calc w=1/[\s^2^(Fo^2^)+(0.0904P)^2^+7.0313P] where P=(Fo^2^+2Fc^2^)/3'
_refine_ls_weighting_scheme calc
_refine_ls_wR_factor_gt 0.1421
_refine_ls_wR_factor_ref 0.1589
_reflns_number_gt 10144
_reflns_number_total 13382
_reflns_threshold_expression I>2\s(I)
_cod_data_source_file om701166y-file004.cif
_cod_data_source_block complex1b
_cod_depositor_comments
;
The following automatic conversions were performed:

'_symmetry_cell_setting' value 'Monoclinic' changed to 'monoclinic'
according to /home/saulius/struct/CIF-dictionaries/cif_core.dic
dictionary named 'cif_core.dic' version 2.4.1 from 2010-06-29.

Automatic conversion script
Id: cif_fix_values 1715 2011-07-08 13:25:40Z adriana 
;
_cod_original_sg_symbol_H-M 'P 21/c'
_cod_database_code 4070977

loop_
_symmetry_equiv_pos_as_xyz
'x, y, z'
'-x, y+1/2, -z+1/2'
'-x, -y, -z'
'x, -y-1/2, z-1/2'

loop_
_atom_site_label
_atom_site_type_symbol
_atom_site_fract_x
_atom_site_fract_y
_atom_site_fract_z
_atom_site_U_iso_or_equiv
_atom_site_adp_type
_atom_site_occupancy
_atom_site_symmetry_multiplicity
_atom_site_calc_flag
_atom_site_refinement_flags
C1 C 0.0761(4) 0.08137(17) 0.3342(2) 0.0487(12) Uani 1 1 d .
C2 C -0.0275(5) 0.0702(2) 0.3536(3) 0.0654(16) Uani 1 1 d .
H2A H -0.0937 0.0839 0.3348 0.078 Uiso 1 1 calc R
C3 C -0.0326(6) 0.0395(2) 0.4000(4) 0.084(2) Uani 1 1 d .
H3A H -0.1019 0.0326 0.4120 0.101 Uiso 1 1 calc R
C4 C 0.0634(6) 0.0191(2) 0.4284(3) 0.083(2) Uani 1 1 d .
H4A H 0.0595 -0.0018 0.4595 0.099 Uiso 1 1 calc R
C5 C 0.1664(6) 0.0295(2) 0.4108(3) 0.0688(16) Uani 1 1 d .
H5A H 0.2313 0.0153 0.4303 0.083 Uiso 1 1 calc R
C6 C 0.1756(5) 0.06100(19) 0.3646(2) 0.0532(13) Uani 1 1 d .
C7 C 0.2906(4) 0.06978(19) 0.3536(2) 0.0539(13) Uani 1 1 d .
H7A H 0.3479 0.0534 0.3769 0.065 Uiso 1 1 calc R
C8 C 0.4424(4) 0.1051(2) 0.3072(3) 0.0555(13) Uani 1 1 d .
H8A H 0.4563 0.0874 0.2719 0.067 Uiso 1 1 calc R
C9 C 0.5286(5) 0.0891(2) 0.3594(3) 0.0690(17) Uani 1 1 d .
H9A H 0.5208 0.0557 0.3655 0.083 Uiso 1 1 calc R
H9B H 0.5152 0.1051 0.3956 0.083 Uiso 1 1 calc R
C10 C 0.6487(5) 0.1000(3) 0.3465(3) 0.0773(19) Uani 1 1 d .
H10A H 0.7027 0.0921 0.3812 0.093 Uiso 1 1 calc R
H10B H 0.6651 0.0808 0.3134 0.093 Uiso 1 1 calc R
C11 C 0.6620(5) 0.1507(2) 0.3312(3) 0.0699(17) Uani 1 1 d .
H11A H 0.7374 0.1557 0.3213 0.084 Uiso 1 1 calc R
H11B H 0.6542 0.1697 0.3659 0.084 Uiso 1 1 calc R
C12 C 0.5751(4) 0.1665(2) 0.2789(3) 0.0606(15) Uani 1 1 d .
H12A H 0.5841 0.1996 0.2716 0.073 Uiso 1 1 calc R
H12B H 0.5862 0.1495 0.2430 0.073 Uiso 1 1 calc R
C13 C 0.4574(4) 0.15701(19) 0.2940(2) 0.0493(12) Uani 1 1 d .
H13A H 0.4505 0.1742 0.3307 0.059 Uiso 1 1 calc R
C14 C 0.3696(5) 0.2027(2) 0.2092(2) 0.0555(13) Uani 1 1 d .
H14A H 0.4405 0.2160 0.2088 0.067 Uiso 1 1 calc R
C15 C 0.2782(5) 0.21924(19) 0.1652(2) 0.0524(13) Uani 1 1 d .
C16 C 0.3084(6) 0.2454(3) 0.1171(3) 0.0758(19) Uani 1 1 d .
H16A H 0.3844 0.2505 0.1148 0.091 Uiso 1 1 calc R
C17 C 0.2281(7) 0.2636(3) 0.0735(3) 0.088(2) Uani 1 1 d .
H17A H 0.2501 0.2808 0.0423 0.106 Uiso 1 1 calc R
C18 C 0.1159(6) 0.2563(2) 0.0762(3) 0.0719(18) Uani 1 1 d .
H18A H 0.0617 0.2687 0.0468 0.086 Uiso 1 1 calc R
C19 C 0.0827(5) 0.2308(2) 0.1219(2) 0.0562(13) Uani 1 1 d .
H19A H 0.0062 0.2254 0.1224 0.067 Uiso 1 1 calc R
C20 C 0.1622(4) 0.21286(18) 0.1680(2) 0.0469(12) Uani 1 1 d .
C21 C 0.2182(4) 0.10181(18) 0.1938(2) 0.0485(12) Uani 1 1 d .
C22 C 0.1101(4) 0.0914(2) 0.1572(2) 0.0527(13) Uani 1 1 d .
H22A H 0.0689 0.1172 0.1414 0.063 Uiso 1 1 calc R
C23 C 0.0627(4) 0.0497(2) 0.1436(3) 0.0553(13) Uani 1 1 d .
C24 C -0.0494(5) 0.0460(2) 0.1053(3) 0.0660(16) Uani 1 1 d .
C25 C -0.0740(6) 0.0749(3) 0.0551(3) 0.088(2) Uani 1 1 d .
H25A H -0.0220 0.0968 0.0456 0.106 Uiso 1 1 calc R
C26 C -0.1809(10) 0.0697(4) 0.0193(4) 0.129(4) Uani 1 1 d .
H26A H -0.1996 0.0883 -0.0144 0.155 Uiso 1 1 calc R
C27 C -0.2568(9) 0.0373(5) 0.0341(7) 0.143(6) Uani 1 1 d .
H27A H -0.3268 0.0340 0.0105 0.172 Uiso 1 1 calc R
C28 C -0.2313(8) 0.0113(4) 0.0807(7) 0.130(4) Uani 1 1 d .
H28A H -0.2840 -0.0105 0.0898 0.156 Uiso 1 1 calc R
C29 C -0.1293(6) 0.0144(3) 0.1177(4) 0.096(2) Uani 1 1 d .
H29A H -0.1146 -0.0048 0.1511 0.115 Uiso 1 1 calc R
C30 C 0.1170(5) 0.0047(2) 0.1662(3) 0.0580(14) Uani 1 1 d .
C31 C 0.1685(5) 0.0002(2) 0.2245(3) 0.0661(16) Uani 1 1 d .
H31A H 0.1700 0.0254 0.2505 0.079 Uiso 1 1 calc R
C32 C 0.2178(7) -0.0414(3) 0.2446(4) 0.086(2) Uani 1 1 d .
H32A H 0.2526 -0.0438 0.2840 0.103 Uiso 1 1 calc R
C33 C 0.2167(7) -0.0795(3) 0.2079(4) 0.087(2) Uani 1 1 d .
H33A H 0.2506 -0.1074 0.2219 0.105 Uiso 1 1 calc R
C34 C 0.1649(7) -0.0757(3) 0.1502(4) 0.096(2) Uani 1 1 d .
H34A H 0.1635 -0.1012 0.1247 0.115 Uiso 1 1 calc R
C35 C 0.1141(6) -0.0340(2) 0.1293(3) 0.083(2) Uani 1 1 d .
H35A H 0.0779 -0.0320 0.0901 0.100 Uiso 1 1 calc R
C36 C 0.3226(6) 0.0670(3) 0.1196(4) 0.100(3) Uani 1 1 d .
H36A H 0.2552 0.0750 0.0923 0.121 Uiso 1 1 calc R
H36B H 0.3301 0.0332 0.1206 0.121 Uiso 1 1 calc R
C37 C 0.4257(8) 0.0889(6) 0.0988(5) 0.176(7) Uani 1 1 d .
H37A H 0.4211 0.1225 0.1042 0.212 Uiso 1 1 calc R
H37B H 0.4919 0.0781 0.1251 0.212 Uiso 1 1 calc R
C38 C 0.4435(10) 0.0810(8) 0.0415(6) 0.252(11) Uani 1 1 d .
H38A H 0.5082 0.0985 0.0335 0.379 Uiso 1 1 calc R
H38B H 0.3782 0.0907 0.0145 0.379 Uiso 1 1 calc R
H38C H 0.4568 0.0483 0.0361 0.379 Uiso 1 1 calc R
C39 C 0.2715(4) 0.2059(2) 0.3754(2) 0.0508(12) Uani 1 1 d .
C40 C 0.3173(5) 0.1795(2) 0.4251(2) 0.0574(14) Uani 1 1 d .
H40A H 0.2845 0.1510 0.4322 0.069 Uiso 1 1 calc R
C41 C 0.4082(5) 0.1945(3) 0.4631(3) 0.0729(18) Uani 1 1 d .
H41A H 0.4378 0.1756 0.4950 0.087 Uiso 1 1 calc R
C42 C 0.4578(6) 0.2373(3) 0.4552(4) 0.088(2) Uani 1 1 d .
H42A H 0.5196 0.2474 0.4818 0.105 Uiso 1 1 calc R
C43 C 0.4147(6) 0.2645(3) 0.4078(4) 0.082(2) Uani 1 1 d .
H43A H 0.4489 0.2930 0.4021 0.098 Uiso 1 1 calc R
C44 C 0.3194(5) 0.2506(2) 0.3669(3) 0.0604(14) Uani 1 1 d .
C45 C 0.2775(5) 0.2835(2) 0.3197(3) 0.0642(15) Uani 1 1 d .
H45A H 0.3256 0.3076 0.3120 0.077 Uiso 1 1 calc R
C46 C 0.1424(5) 0.31817(19) 0.2428(3) 0.0590(14) Uani 1 1 d .
H46A H 0.1530 0.3051 0.2039 0.071 Uiso 1 1 calc R
C47 C 0.2049(6) 0.3652(2) 0.2491(3) 0.0784(19) Uani 1 1 d .
H47A H 0.1985 0.3790 0.2877 0.094 Uiso 1 1 calc R
H47B H 0.2844 0.3605 0.2466 0.094 Uiso 1 1 calc R
C48 C 0.1526(7) 0.3980(3) 0.1990(4) 0.095(2) Uani 1 1 d .
H48A H 0.1897 0.4282 0.2037 0.114 Uiso 1 1 calc R
H48B H 0.1649 0.3852 0.1607 0.114 Uiso 1 1 calc R
C49 C 0.0270(7) 0.4042(2) 0.1996(4) 0.092(2) Uani 1 1 d .
H49A H -0.0034 0.4253 0.1676 0.111 Uiso 1 1 calc R
H49B H 0.0148 0.4183 0.2372 0.111 Uiso 1 1 calc R
C50 C -0.0352(6) 0.3574(2) 0.1917(3) 0.0751(18) Uani 1 1 d .
H50A H -0.1152 0.3621 0.1928 0.090 Uiso 1 1 calc R
H50B H -0.0263 0.3439 0.1533 0.090 Uiso 1 1 calc R
C51 C 0.0137(5) 0.3244(2) 0.2421(3) 0.0594(14) Uani 1 1 d .
H51A H 0.0017 0.3386 0.2801 0.071 Uiso 1 1 calc R
C52 C -0.1271(5) 0.2659(2) 0.2068(3) 0.0599(14) Uani 1 1 d .
H52A H -0.1683 0.2905 0.1874 0.072 Uiso 1 1 calc R
C53 C -0.1746(5) 0.2193(2) 0.1970(3) 0.0578(14) Uani 1 1 d .
C54 C -0.2640(5) 0.2154(3) 0.1496(3) 0.0716(17) Uani 1 1 d .
H54A H -0.2948 0.2426 0.1313 0.086 Uiso 1 1 calc R
C55 C -0.3078(6) 0.1728(3) 0.1294(3) 0.084(2) Uani 1 1 d .
H55A H -0.3675 0.1714 0.0982 0.100 Uiso 1 1 calc R
C56 C -0.2629(6) 0.1328(3) 0.1555(3) 0.0748(18) Uani 1 1 d .
H56A H -0.2898 0.1039 0.1409 0.090 Uiso 1 1 calc R
C57 C -0.1776(5) 0.1350(2) 0.2035(3) 0.0604(14) Uani 1 1 d .
H57A H -0.1487 0.1074 0.2214 0.072 Uiso 1 1 calc R
C58 C -0.1343(4) 0.17738(19) 0.2254(2) 0.0506(12) Uani 1 1 d .
C59 C 0.0279(4) 0.25411(19) 0.3629(2) 0.0495(12) Uani 1 1 d .
C60 C -0.0044(5) 0.2184(2) 0.4043(2) 0.0518(12) Uani 1 1 d .
H60A H 0.0448 0.1933 0.4124 0.062 Uiso 1 1 calc R
C61 C -0.0971(4) 0.21816(18) 0.4316(2) 0.0470(12) Uani 1 1 d .
C62 C -0.1223(5) 0.17873(19) 0.4708(2) 0.0528(13) Uani 1 1 d .
C63 C -0.0393(6) 0.1461(2) 0.4929(3) 0.0675(16) Uani 1 1 d .
H63A H 0.0331 0.1490 0.4827 0.081 Uiso 1 1 calc R
C64 C -0.0627(7) 0.1100(2) 0.5293(3) 0.087(2) Uani 1 1 d .
H64A H -0.0064 0.0887 0.5433 0.104 Uiso 1 1 calc R
C65 C -0.1699(8) 0.1053(3) 0.5453(3) 0.087(2) Uani 1 1 d .
H65A H -0.1857 0.0809 0.5699 0.104 Uiso 1 1 calc R
C66 C -0.2513(7) 0.1367(3) 0.5248(3) 0.089(2) Uani 1 1 d .
H66A H -0.3231 0.1338 0.5355 0.107 Uiso 1 1 calc R
C67 C -0.2281(5) 0.1731(2) 0.4880(3) 0.0700(17) Uani 1 1 d .
H67A H -0.2851 0.1942 0.4744 0.084 Uiso 1 1 calc R
C68 C -0.1812(5) 0.25672(19) 0.4219(3) 0.0547(13) Uani 1 1 d .
C69 C -0.2143(6) 0.2822(2) 0.4691(4) 0.083(2) Uani 1 1 d .
H69A H -0.1849 0.2748 0.5083 0.099 Uiso 1 1 calc R
C70 C -0.2908(9) 0.3182(3) 0.4574(7) 0.136(5) Uani 1 1 d .
H70A H -0.3127 0.3348 0.4891 0.163 Uiso 1 1 calc R
C71 C -0.3340(9) 0.3297(4) 0.4021(9) 0.144(6) Uani 1 1 d .
H71A H -0.3839 0.3547 0.3955 0.173 Uiso 1 1 calc R
C72 C -0.3058(7) 0.3051(4) 0.3554(6) 0.116(4) Uani 1 1 d .
H72A H -0.3378 0.3127 0.3166 0.140 Uiso 1 1 calc R
C73 C -0.2295(5) 0.2688(2) 0.3651(3) 0.0739(19) Uani 1 1 d .
H73A H -0.2104 0.2522 0.3326 0.089 Uiso 1 1 calc R
C74 C 0.0498(7) 0.3140(3) 0.4401(3) 0.094(2) Uani 1 1 d .
H74A H -0.0171 0.3307 0.4481 0.113 Uiso 1 1 calc R
H74B H 0.0580 0.2865 0.4654 0.113 Uiso 1 1 calc R
C75 C 0.1457(11) 0.3432(5) 0.4553(6) 0.158(5) Uani 1 1 d .
H75A H 0.1486 0.3508 0.4973 0.189 Uiso 1 1 calc R
H75B H 0.2114 0.3240 0.4521 0.189 Uiso 1 1 calc R
C76 C 0.1602(18) 0.3820(6) 0.4282(7) 0.239(10) Uani 1 1 d .
H76A H 0.2310 0.3957 0.4449 0.359 Uiso 1 1 calc R
H76B H 0.0998 0.4032 0.4330 0.359 Uiso 1 1 calc R
H76C H 0.1605 0.3760 0.3864 0.359 Uiso 1 1 calc R
C77 C 0.5153(14) 0.9516(6) 0.2021(7) 0.195(6) Uani 1 1 d .
H77A H 0.5338 0.9251 0.2284 0.234 Uiso 1 1 calc R
H77B H 0.4371 0.9598 0.2038 0.234 Uiso 1 1 calc R
C78 C 0.660(2) 0.9252(6) 0.4421(9) 0.610(16) Uani 1 1 d D
H78A H 0.7159 0.9111 0.4721 0.732 Uiso 1 1 calc R
H78B H 0.6424 0.9041 0.4084 0.732 Uiso 1 1 calc R
Cl1 Cl 0.5984(6) 0.99748(18) 0.2286(3) 0.252(3) Uani 1 1 d .
Cl2 Cl 0.5268(5) 0.93568(18) 0.1339(3) 0.249(3) Uani 1 1 d .
Cl3 Cl 0.5306(9) 0.9445(4) 0.4733(5) 0.452(7) Uani 1 1 d D
Cl4 Cl 0.6980(7) 0.9772(4) 0.4219(4) 0.369(5) Uani 1 1 d D
F1 F 0.4320(10) 0.3490(6) 0.1495(10) 0.433(15) Uani 1 1 d D
F2 F 0.4955(12) 0.3453(7) 0.2279(6) 0.356(10) Uani 1 1 d D
F3 F 0.5500(12) 0.2927(3) 0.1977(6) 0.295(7) Uani 1 1 d D
F4 F 0.5325(10) 0.3224(4) 0.1169(3) 0.242(6) Uani 1 1 d D
F5 F 0.6582(6) 0.3412(5) 0.1884(6) 0.291(8) Uani 1 1 d D
F6 F 0.5652(19) 0.3853(4) 0.1783(8) 0.53(2) Uani 1 1 d D
N1 N 0.3204(3) 0.09826(15) 0.3143(2) 0.0488(10) Uani 1 1 d .
N2 N 0.3607(3) 0.17115(14) 0.24873(18) 0.0455(9) Uani 1 1 d .
N3 N 0.1806(4) 0.28213(16) 0.2883(2) 0.0524(11) Uani 1 1 d .
N4 N -0.0337(4) 0.27647(15) 0.23969(19) 0.0504(10) Uani 1 1 d .
O1 O 0.0729(3) 0.11011(12) 0.28742(15) 0.0493(8) Uani 1 1 d .
O2 O 0.1220(3) 0.19150(12) 0.21337(15) 0.0471(8) Uani 1 1 d .
O3 O 0.3139(3) 0.08426(15) 0.17770(19) 0.0675(11) Uani 1 1 d .
O4 O 0.1873(3) 0.18751(12) 0.33691(15) 0.0473(8) Uani 1 1 d .
O5 O -0.0551(3) 0.17734(13) 0.27547(16) 0.0503(8) Uani 1 1 d .
O6 O 0.0338(3) 0.29942(14) 0.37855(18) 0.0623(10) Uani 1 1 d .
P1 P 0.5409(3) 0.34041(16) 0.17506(19) 0.1471(12) Uani 1 1 d D
Ru1 Ru 0.21799(3) 0.139539(14) 0.261109(18) 0.04328(14) Uani 1 1 d .
Ru2 Ru 0.06711(3) 0.231983(14) 0.290634(18) 0.04456(14) Uani 1 1 d .
H1 H 0.001(7) 0.142(3) 0.284(3) 0.10(2) Uiso 1 1 d .

loop_
_atom_site_aniso_label
_atom_site_aniso_U_11
_atom_site_aniso_U_22
_atom_site_aniso_U_33
_atom_site_aniso_U_23
_atom_site_aniso_U_13
_atom_site_aniso_U_12
C1 0.054(3) 0.040(3) 0.056(3) 0.002(2) 0.020(2) -0.004(2)
C2 0.055(3) 0.062(4) 0.085(4) 0.013(3) 0.032(3) 0.000(3)
C3 0.073(4) 0.080(5) 0.112(6) 0.031(4) 0.052(4) 0.001(4)
C4 0.100(5) 0.072(4) 0.086(5) 0.029(4) 0.048(4) 0.002(4)
C5 0.077(4) 0.062(4) 0.071(4) 0.018(3) 0.025(3) 0.004(3)
C6 0.058(3) 0.050(3) 0.056(3) 0.007(2) 0.020(3) -0.001(2)
C7 0.046(3) 0.059(3) 0.058(3) 0.011(3) 0.011(2) 0.006(2)
C8 0.039(3) 0.066(3) 0.064(3) 0.005(3) 0.014(2) 0.004(2)
C9 0.051(3) 0.071(4) 0.085(4) 0.016(3) 0.009(3) 0.009(3)
C10 0.042(3) 0.100(5) 0.089(5) 0.005(4) 0.006(3) 0.011(3)
C11 0.042(3) 0.093(5) 0.075(4) -0.005(4) 0.009(3) -0.008(3)
C12 0.042(3) 0.075(4) 0.068(4) 0.001(3) 0.017(3) -0.007(3)
C13 0.038(3) 0.059(3) 0.053(3) -0.001(2) 0.014(2) -0.003(2)
C14 0.049(3) 0.063(3) 0.058(3) -0.001(3) 0.019(3) -0.017(3)
C15 0.055(3) 0.056(3) 0.048(3) 0.005(2) 0.015(2) -0.007(2)
C16 0.067(4) 0.100(5) 0.064(4) 0.019(4) 0.022(3) -0.014(4)
C17 0.100(6) 0.108(6) 0.060(4) 0.036(4) 0.019(4) -0.012(4)
C18 0.088(5) 0.081(4) 0.048(3) 0.019(3) 0.011(3) 0.003(4)
C19 0.057(3) 0.066(3) 0.045(3) 0.005(3) 0.008(2) 0.005(3)
C20 0.056(3) 0.047(3) 0.040(3) 0.002(2) 0.015(2) -0.004(2)
C21 0.042(3) 0.050(3) 0.056(3) 0.004(2) 0.013(2) 0.001(2)
C22 0.049(3) 0.058(3) 0.052(3) 0.004(2) 0.013(2) 0.001(2)
C23 0.044(3) 0.062(3) 0.060(3) -0.006(3) 0.012(2) 0.000(3)
C24 0.055(3) 0.065(4) 0.076(4) -0.021(3) 0.002(3) 0.003(3)
C25 0.081(5) 0.110(6) 0.071(4) -0.006(4) -0.002(4) 0.018(4)
C26 0.130(9) 0.158(10) 0.083(6) -0.034(6) -0.036(6) 0.068(8)
C27 0.071(6) 0.137(10) 0.208(14) -0.082(10) -0.027(8) 0.015(7)
C28 0.073(6) 0.094(7) 0.214(13) -0.028(8) -0.010(7) -0.007(5)
C29 0.061(4) 0.075(5) 0.147(8) -0.011(5) 0.002(5) -0.007(4)
C30 0.053(3) 0.055(3) 0.067(4) -0.006(3) 0.013(3) 0.000(3)
C31 0.078(4) 0.055(3) 0.066(4) 0.003(3) 0.012(3) 0.002(3)
C32 0.097(6) 0.081(5) 0.079(5) 0.016(4) 0.012(4) 0.005(4)
C33 0.091(5) 0.067(4) 0.103(6) 0.001(4) 0.014(5) 0.015(4)
C34 0.111(6) 0.065(4) 0.112(6) -0.021(4) 0.015(5) 0.025(4)
C35 0.090(5) 0.074(4) 0.081(5) -0.020(4) 0.001(4) 0.015(4)
C36 0.073(5) 0.150(8) 0.086(5) -0.034(5) 0.036(4) -0.002(5)
C37 0.094(7) 0.34(2) 0.100(7) -0.065(10) 0.044(6) -0.037(10)
C38 0.106(9) 0.52(4) 0.136(11) -0.003(16) 0.041(8) -0.019(15)
C39 0.043(3) 0.064(3) 0.048(3) -0.003(2) 0.016(2) 0.003(2)
C40 0.052(3) 0.072(4) 0.050(3) -0.002(3) 0.013(3) 0.009(3)
C41 0.062(4) 0.099(5) 0.056(4) -0.001(3) 0.003(3) 0.020(4)
C42 0.058(4) 0.105(6) 0.094(6) -0.016(5) -0.009(4) 0.003(4)
C43 0.060(4) 0.082(5) 0.102(6) -0.008(4) 0.004(4) -0.007(3)
C44 0.040(3) 0.072(4) 0.071(4) -0.002(3) 0.013(3) 0.000(3)
C45 0.051(3) 0.063(4) 0.083(4) 0.001(3) 0.023(3) -0.010(3)
C46 0.072(4) 0.054(3) 0.056(3) 0.007(3) 0.026(3) -0.002(3)
C47 0.081(5) 0.064(4) 0.095(5) 0.012(4) 0.028(4) -0.013(3)
C48 0.119(7) 0.063(4) 0.108(6) 0.021(4) 0.036(5) -0.016(4)
C49 0.125(7) 0.058(4) 0.094(5) 0.021(4) 0.018(5) 0.001(4)
C50 0.094(5) 0.059(4) 0.072(4) 0.018(3) 0.010(4) 0.006(3)
C51 0.064(4) 0.056(3) 0.062(3) 0.010(3) 0.022(3) 0.005(3)
C52 0.056(4) 0.069(4) 0.056(3) 0.014(3) 0.011(3) 0.011(3)
C53 0.044(3) 0.075(4) 0.056(3) 0.005(3) 0.013(2) 0.005(3)
C54 0.059(4) 0.094(5) 0.061(4) 0.006(3) 0.004(3) 0.004(3)
C55 0.060(4) 0.122(6) 0.065(4) -0.012(4) -0.005(3) 0.003(4)
C56 0.065(4) 0.090(5) 0.071(4) -0.021(4) 0.011(3) -0.006(4)
C57 0.047(3) 0.070(4) 0.066(4) -0.009(3) 0.015(3) 0.002(3)
C58 0.035(3) 0.067(3) 0.052(3) 0.001(3) 0.015(2) 0.001(2)
C59 0.039(3) 0.062(3) 0.049(3) 0.005(2) 0.013(2) -0.001(2)
C60 0.052(3) 0.060(3) 0.044(3) 0.006(2) 0.009(2) 0.004(2)
C61 0.053(3) 0.053(3) 0.036(3) -0.003(2) 0.008(2) -0.006(2)
C62 0.064(3) 0.052(3) 0.044(3) -0.001(2) 0.010(2) -0.011(3)
C63 0.075(4) 0.064(4) 0.068(4) 0.007(3) 0.023(3) -0.001(3)
C64 0.117(6) 0.062(4) 0.085(5) 0.017(4) 0.024(4) 0.006(4)
C65 0.114(6) 0.076(5) 0.075(5) 0.022(4) 0.027(4) -0.018(4)
C66 0.088(5) 0.099(6) 0.085(5) 0.018(4) 0.029(4) -0.029(4)
C67 0.060(4) 0.085(4) 0.066(4) 0.015(3) 0.012(3) -0.008(3)
C68 0.049(3) 0.050(3) 0.068(4) 0.005(3) 0.019(3) -0.006(2)
C69 0.083(5) 0.067(4) 0.107(6) -0.017(4) 0.045(4) -0.005(4)
C70 0.120(8) 0.066(6) 0.249(15) -0.015(7) 0.120(10) -0.004(5)
C71 0.090(7) 0.081(7) 0.278(18) 0.071(9) 0.086(10) 0.021(5)
C72 0.066(5) 0.114(7) 0.170(10) 0.079(7) 0.022(6) -0.005(5)
C73 0.056(4) 0.074(4) 0.091(5) 0.034(4) 0.008(3) -0.009(3)
C74 0.123(7) 0.089(5) 0.073(5) -0.022(4) 0.022(4) -0.039(5)
C75 0.183(12) 0.151(10) 0.143(10) -0.057(9) 0.036(9) -0.083(9)
C76 0.39(3) 0.173(14) 0.162(13) -0.007(11) 0.063(15) -0.145(17)
C77 0.205(15) 0.194(15) 0.193(16) 0.032(13) 0.055(12) -0.010(12)
C78 1.23(6) 0.390(19) 0.33(3) -0.254(16) 0.54(3) -0.572
Cl1 0.330(7) 0.173(4) 0.236(5) -0.052(4) -0.020(5) 0.011(4)
Cl2 0.297(6) 0.235(5) 0.232(5) -0.071(4) 0.095(5) -0.159(5)
Cl3 0.451(13) 0.551(16) 0.394(12) -0.109(12) 0.201(10) -0.180(13)
Cl4 0.328(9) 0.431(12) 0.345(10) 0.067(9) 0.040(7) -0.128(9)
F1 0.206(14) 0.41(2) 0.62(4) 0.16(3) -0.134(19) -0.018(14)
F2 0.263(14) 0.56(3) 0.275(14) -0.017(17) 0.152(13) 0.161(17)
F3 0.350(17) 0.132(7) 0.387(19) 0.055(9) -0.009(14) -0.023(9)
F4 0.260(11) 0.352(15) 0.116(5) -0.081(8) 0.032(6) -0.143(11)
F5 0.100(6) 0.362(17) 0.404(18) -0.152(15) 0.010(8) -0.017(8)
F6 0.80(5) 0.250(17) 0.45(3) -0.126(18) -0.20(3) -0.17(2)
N1 0.039(2) 0.051(2) 0.058(3) 0.006(2) 0.0124(19) 0.0007(18)
N2 0.042(2) 0.050(2) 0.047(2) 0.0017(19) 0.0153(18) -0.0029(18)
N3 0.050(3) 0.055(3) 0.056(3) 0.003(2) 0.021(2) -0.004(2)
N4 0.051(3) 0.055(3) 0.047(2) 0.008(2) 0.016(2) 0.006(2)
O1 0.0405(19) 0.052(2) 0.058(2) 0.0107(17) 0.0165(16) -0.0019(15)
O2 0.0445(19) 0.053(2) 0.0465(19) 0.0087(16) 0.0155(15) 0.0023(15)
O3 0.050(2) 0.084(3) 0.072(3) -0.017(2) 0.0201(19) 0.001(2)
O4 0.0431(19) 0.055(2) 0.0450(19) 0.0042(16) 0.0101(15) 0.0011(15)
O5 0.0409(19) 0.057(2) 0.055(2) 0.0045(17) 0.0124(16) -0.0006(16)
O6 0.074(3) 0.056(2) 0.060(2) -0.0032(19) 0.022(2) -0.0078(19)
P1 0.116(3) 0.165(3) 0.155(3) -0.032(3) 0.001(2) -0.007(2)
Ru1 0.0371(2) 0.0469(2) 0.0480(2) 0.00587(17) 0.01324(17) -0.00164(16)
Ru2 0.0407(2) 0.0498(3) 0.0453(2) 0.00622(18) 0.01379(17) -0.00022(17)

loop_
_atom_type_symbol
_atom_type_description
_atom_type_scat_dispersion_real
_atom_type_scat_dispersion_imag
_atom_type_scat_source
C C 0.0033 0.0016 'International Tables Vol C Tables 4.2.6.8 and 6.1.1.4'
H H 0.0000 0.0000 'International Tables Vol C Tables 4.2.6.8 and 6.1.1.4'
N N 0.0061 0.0033 'International Tables Vol C Tables 4.2.6.8 and 6.1.1.4'
O O 0.0106 0.0060 'International Tables Vol C Tables 4.2.6.8 and 6.1.1.4'
F F 0.0171 0.0103 'International Tables Vol C Tables 4.2.6.8 and 6.1.1.4'
P P 0.1023 0.0942 'International Tables Vol C Tables 4.2.6.8 and 6.1.1.4'
Ru Ru -1.2594 0.8363 'International Tables Vol C Tables 4.2.6.8 and 6.1.1.4'
Cl Cl 0.1484 0.1585 'International Tables Vol C Tables 4.2.6.8 and 6.1.1.4'

loop_
_geom_angle_atom_site_label_1
_geom_angle_atom_site_label_2
_geom_angle_atom_site_label_3
_geom_angle
O1 C1 C2 117.4(5)
O1 C1 C6 124.4(4)
C2 C1 C6 118.2(5)
C3 C2 C1 121.3(6)
C3 C2 H2A 119.4
C1 C2 H2A 119.4
C4 C3 C2 120.4(6)
C4 C3 H3A 119.8
C2 C3 H3A 119.8
C3 C4 C5 119.8(6)
C3 C4 H4A 120.1
C5 C4 H4A 120.1
C4 C5 C6 121.7(6)
C4 C5 H5A 119.1
C6 C5 H5A 119.1
C5 C6 C1 118.6(5)
C5 C6 C7 114.7(5)
C1 C6 C7 126.7(5)
N1 C7 C6 126.0(5)
N1 C7 H7A 117.0
C6 C7 H7A 117.0
N1 C8 C9 116.0(5)
N1 C8 C13 106.9(4)
C9 C8 C13 110.9(5)
N1 C8 H8A 107.6
C9 C8 H8A 107.6
C13 C8 H8A 107.6
C8 C9 C10 109.8(5)
C8 C9 H9A 109.7
C10 C9 H9A 109.7
C8 C9 H9B 109.7
C10 C9 H9B 109.7
H9A C9 H9B 108.2
C11 C10 C9 111.8(5)
C11 C10 H10A 109.3
C9 C10 H10A 109.3
C11 C10 H10B 109.3
C9 C10 H10B 109.3
H10A C10 H10B 107.9
C10 C11 C12 112.3(5)
C10 C11 H11A 109.1
C12 C11 H11A 109.1
C10 C11 H11B 109.1
C12 C11 H11B 109.1
H11A C11 H11B 107.9
C13 C12 C11 108.8(5)
C13 C12 H12A 109.9
C11 C12 H12A 109.9
C13 C12 H12B 109.9
C11 C12 H12B 109.9
H12A C12 H12B 108.3
N2 C13 C12 116.8(4)
N2 C13 C8 107.3(4)
C12 C13 C8 110.8(5)
N2 C13 H13A 107.2
C12 C13 H13A 107.2
C8 C13 H13A 107.2
N2 C14 C15 125.3(5)
N2 C14 H14A 117.4
C15 C14 H14A 117.4
C16 C15 C20 117.8(5)
C16 C15 C14 116.9(5)
C20 C15 C14 125.2(5)
C17 C16 C15 121.6(6)
C17 C16 H16A 119.2
C15 C16 H16A 119.2
C18 C17 C16 119.9(6)
C18 C17 H17A 120.1
C16 C17 H17A 120.1
C19 C18 C17 120.5(6)
C19 C18 H18A 119.7
C17 C18 H18A 119.7
C18 C19 C20 121.1(6)
C18 C19 H19A 119.4
C20 C19 H19A 119.4
O2 C20 C19 117.1(5)
O2 C20 C15 123.9(5)
C19 C20 C15 118.9(5)
O3 C21 C22 119.2(5)
O3 C21 Ru1 122.5(4)
C22 C21 Ru1 118.3(4)
C23 C22 C21 128.6(5)
C23 C22 H22A 115.7
C21 C22 H22A 115.7
C22 C23 C24 120.9(5)
C22 C23 C30 122.5(5)
C24 C23 C30 116.5(5)
C29 C24 C25 118.9(7)
C29 C24 C23 121.4(7)
C25 C24 C23 119.8(6)
C24 C25 C26 117.9(9)
C24 C25 H25A 121.0
C26 C25 H25A 121.0
C27 C26 C25 120.3(10)
C27 C26 H26A 119.9
C25 C26 H26A 119.9
C28 C27 C26 120.1(11)
C28 C27 H27A 120.0
C26 C27 H27A 120.0
C27 C28 C29 122.9(11)
C27 C28 H28A 118.5
C29 C28 H28A 118.5
C24 C29 C28 119.9(9)
C24 C29 H29A 120.0
C28 C29 H29A 120.0
C31 C30 C35 118.1(6)
C31 C30 C23 121.4(5)
C35 C30 C23 120.5(6)
C32 C31 C30 120.6(6)
C32 C31 H31A 119.7
C30 C31 H31A 119.7
C33 C32 C31 121.4(7)
C33 C32 H32A 119.3
C31 C32 H32A 119.3
C34 C33 C32 118.7(7)
C34 C33 H33A 120.6
C32 C33 H33A 120.6
C33 C34 C35 120.6(7)
C33 C34 H34A 119.7
C35 C34 H34A 119.7
C30 C35 C34 120.5(7)
C30 C35 H35A 119.7
C34 C35 H35A 119.7
O3 C36 C37 108.3(7)
O3 C36 H36A 110.0
C37 C36 H36A 110.0
O3 C36 H36B 110.0
C37 C36 H36B 110.0
H36A C36 H36B 108.4
C38 C37 C36 118.2(11)
C38 C37 H37A 107.8
C36 C37 H37A 107.8
C38 C37 H37B 107.8
C36 C37 H37B 107.8
H37A C37 H37B 107.1
C37 C38 H38A 109.5
C37 C38 H38B 109.5
H38A C38 H38B 109.5
C37 C38 H38C 109.5
H38A C38 H38C 109.5
H38B C38 H38C 109.5
O4 C39 C40 118.8(5)
O4 C39 C44 122.9(5)
C40 C39 C44 118.3(5)
C41 C40 C39 121.7(6)
C41 C40 H40A 119.1
C39 C40 H40A 119.1
C40 C41 C42 121.1(6)
C40 C41 H41A 119.4
C42 C41 H41A 119.4
C43 C42 C41 119.0(7)
C43 C42 H42A 120.5
C41 C42 H42A 120.5
C42 C43 C44 122.1(7)
C42 C43 H43A 119.0
C44 C43 H43A 119.0
C43 C44 C39 117.6(6)
C43 C44 C45 117.2(6)
C39 C44 C45 125.2(5)
N3 C45 C44 125.5(5)
N3 C45 H45A 117.3
C44 C45 H45A 117.3
N3 C46 C47 116.6(5)
N3 C46 C51 107.1(4)
C47 C46 C51 111.7(5)
N3 C46 H46A 107.0
C47 C46 H46A 107.0
C51 C46 H46A 107.0
C48 C47 C46 108.9(6)
C48 C47 H47A 109.9
C46 C47 H47A 109.9
C48 C47 H47B 109.9
C46 C47 H47B 109.9
H47A C47 H47B 108.3
C49 C48 C47 111.4(6)
C49 C48 H48A 109.4
C47 C48 H48A 109.4
C49 C48 H48B 109.4
C47 C48 H48B 109.4
H48A C48 H48B 108.0
C48 C49 C50 111.2(6)
C48 C49 H49A 109.4
C50 C49 H49A 109.4
C48 C49 H49B 109.4
C50 C49 H49B 109.4
H49A C49 H49B 108.0
C51 C50 C49 108.9(6)
C51 C50 H50A 109.9
C49 C50 H50A 109.9
C51 C50 H50B 109.9
C49 C50 H50B 109.9
H50A C50 H50B 108.3
N4 C51 C50 116.1(5)
N4 C51 C46 105.6(4)
C50 C51 C46 110.7(5)
N4 C51 H51A 108.1
C50 C51 H51A 108.1
C46 C51 H51A 108.1
N4 C52 C53 126.2(5)
N4 C52 H52A 116.9
C53 C52 H52A 116.9
C54 C53 C58 116.9(6)
C54 C53 C52 115.3(6)
C58 C53 C52 127.5(5)
C55 C54 C53 122.3(7)
C55 C54 H54A 118.8
C53 C54 H54A 118.8
C56 C55 C54 119.5(6)
C56 C55 H55A 120.3
C54 C55 H55A 120.3
C55 C56 C57 120.2(7)
C55 C56 H56A 119.9
C57 C56 H56A 119.9
C56 C57 C58 121.2(6)
C56 C57 H57A 119.4
C58 C57 H57A 119.4
O5 C58 C57 118.4(5)
O5 C58 C53 121.8(5)
C57 C58 C53 119.8(5)
O6 C59 C60 120.6(5)
O6 C59 Ru2 123.1(4)
C60 C59 Ru2 116.2(4)
C61 C60 C59 127.2(5)
C61 C60 H60A 116.4
C59 C60 H60A 116.4
C60 C61 C68 120.9(5)
C60 C61 C62 121.9(5)
C68 C61 C62 117.2(5)
C67 C62 C63 116.9(5)
C67 C62 C61 121.7(5)
C63 C62 C61 121.4(5)
C64 C63 C62 121.2(6)
C64 C63 H63A 119.4
C62 C63 H63A 119.4
C63 C64 C65 120.3(7)
C63 C64 H64A 119.8
C65 C64 H64A 119.8
C66 C65 C64 119.4(7)
C66 C65 H65A 120.3
C64 C65 H65A 120.3
C65 C66 C67 120.5(7)
C65 C66 H66A 119.8
C67 C66 H66A 119.8
C66 C67 C62 121.7(7)
C66 C67 H67A 119.1
C62 C67 H67A 119.1
C73 C68 C69 117.2(6)
C73 C68 C61 120.5(6)
C69 C68 C61 122.3(6)
C70 C69 C68 119.7(9)
C70 C69 H69A 120.2
C68 C69 H69A 120.2
C71 C70 C69 121.8(11)
C71 C70 H70A 119.1
C69 C70 H70A 119.1
C70 C71 C72 120.1(10)
C70 C71 H71A 119.9
C72 C71 H71A 119.9
C71 C72 C73 120.0(10)
C71 C72 H72A 120.0
C73 C72 H72A 120.0
C68 C73 C72 121.2(9)
C68 C73 H73A 119.4
C72 C73 H73A 119.4
C75 C74 O6 113.3(8)
C75 C74 H74A 108.9
O6 C74 H74A 108.9
C75 C74 H74B 108.9
O6 C74 H74B 108.9
H74A C74 H74B 107.7
C76 C75 C74 123.3(15)
C76 C75 H75A 106.5
C74 C75 H75A 106.5
C76 C75 H75B 106.5
C74 C75 H75B 106.5
H75A C75 H75B 106.5
C75 C76 H76A 109.5
C75 C76 H76B 109.5
H76A C76 H76B 109.5
C75 C76 H76C 109.5
H76A C76 H76C 109.5
H76B C76 H76C 109.5
Cl2 C77 Cl1 115.0(9)
Cl2 C77 H77A 108.5
Cl1 C77 H77A 108.5
Cl2 C77 H77B 108.5
Cl1 C77 H77B 108.5
H77A C77 H77B 107.5
Cl4 C78 Cl3 96.6(12)
Cl4 C78 H78A 112.4
Cl3 C78 H78A 112.4
Cl4 C78 H78B 112.4
Cl3 C78 H78B 112.4
H78A C78 H78B 110.0
P1 F1 F4 53.6(6)
P1 F4 F1 51.8(5)
P1 F5 F6 49.7(5)
P1 F6 F5 53.9(6)
C7 N1 C8 121.6(4)
C7 N1 Ru1 125.8(4)
C8 N1 Ru1 112.5(3)
C14 N2 C13 122.4(4)
C14 N2 Ru1 125.2(4)
C13 N2 Ru1 112.2(3)
C45 N3 C46 122.2(5)
C45 N3 Ru2 125.5(4)
C46 N3 Ru2 112.2(4)
C52 N4 C51 122.3(5)
C52 N4 Ru2 125.9(4)
C51 N4 Ru2 111.8(3)
C1 O1 Ru1 122.9(3)
C1 O1 H1 116(3)
Ru1 O1 H1 106(3)
C20 O2 Ru1 119.3(3)
C20 O2 Ru2 122.1(3)
Ru1 O2 Ru2 99.41(13)
C21 O3 C36 123.9(5)
C39 O4 Ru2 119.1(3)
C39 O4 Ru1 122.7(3)
Ru2 O4 Ru1 99.46(13)
C58 O5 Ru2 120.6(3)
C58 O5 H1 116(3)
Ru2 O5 H1 103(3)
C59 O6 C74 122.0(5)
F6 P1 F1 92.2(10)
F6 P1 F2 87.9(10)
F1 P1 F2 83.1(9)
F6 P1 F5 76.3(8)
F1 P1 F5 163.0(11)
F2 P1 F5 108.5(9)
F6 P1 F4 113.4(10)
F1 P1 F4 74.6(8)
F2 P1 F4 149.3(9)
F5 P1 F4 98.2(7)
F6 P1 F3 152.8(9)
F1 P1 F3 109.6(9)
F2 P1 F3 79.1(8)
F5 P1 F3 85.3(8)
F4 P1 F3 88.7(7)
C21 Ru1 N1 94.5(2)
C21 Ru1 N2 92.64(19)
N1 Ru1 N2 83.57(17)
C21 Ru1 O2 93.16(18)
N1 Ru1 O2 171.01(16)
N2 Ru1 O2 91.31(15)
C21 Ru1 O1 95.63(18)
N1 Ru1 O1 93.06(15)
N2 Ru1 O1 171.29(15)
O2 Ru1 O1 90.94(13)
C21 Ru1 O4 170.53(17)
N1 Ru1 O4 93.12(15)
N2 Ru1 O4 93.86(14)
O2 Ru1 O4 79.82(13)
O1 Ru1 O4 78.27(13)
C59 Ru2 N3 92.2(2)
C59 Ru2 N4 94.7(2)
N3 Ru2 N4 83.26(19)
C59 Ru2 O4 90.52(19)
N3 Ru2 O4 91.70(16)
N4 Ru2 O4 172.87(15)
C59 Ru2 O5 97.80(19)
N3 Ru2 O5 169.21(16)
N4 Ru2 O5 91.77(16)
O4 Ru2 O5 92.34(14)
C59 Ru2 O2 168.45(18)
N3 Ru2 O2 94.21(15)
N4 Ru2 O2 95.62(15)
O4 Ru2 O2 79.68(13)
O5 Ru2 O2 76.70(13)

loop_
_geom_bond_atom_site_label_1
_geom_bond_atom_site_label_2
_geom_bond_distance
C1 O1 1.336(6)
C1 C2 1.409(7)
C1 C6 1.411(8)
C2 C3 1.377(9)
C2 H2A 0.9300
C3 C4 1.363(10)
C3 H3A 0.9300
C4 C5 1.381(9)
C4 H4A 0.9300
C5 C6 1.395(8)
C5 H5A 0.9300
C6 C7 1.454(7)
C7 N1 1.292(7)
C7 H7A 0.9300
C8 N1 1.502(6)
C8 C9 1.522(8)
C8 C13 1.530(8)
C8 H8A 0.9800
C9 C10 1.538(8)
C9 H9A 0.9700
C9 H9B 0.9700
C10 C11 1.505(10)
C10 H10A 0.9700
C10 H10B 0.9700
C11 C12 1.526(8)
C11 H11A 0.9700
C11 H11B 0.9700
C12 C13 1.520(7)
C12 H12A 0.9700
C12 H12B 0.9700
C13 N2 1.486(6)
C13 H13A 0.9800
C14 N2 1.286(7)
C14 C15 1.448(8)
C14 H14A 0.9300
C15 C16 1.407(8)
C15 C20 1.410(7)
C16 C17 1.375(10)
C16 H16A 0.9300
C17 C18 1.368(10)
C17 H17A 0.9300
C18 C19 1.367(8)
C18 H18A 0.9300
C19 C20 1.405(7)
C19 H19A 0.9300
C20 O2 1.341(6)
C21 O3 1.347(6)
C21 C22 1.462(7)
C21 Ru1 1.865(5)
C22 C23 1.338(8)
C22 H22A 0.9300
C23 C24 1.490(8)
C23 C30 1.498(8)
C24 C29 1.374(10)
C24 C25 1.400(10)
C25 C26 1.419(12)
C25 H25A 0.9300
C26 C27 1.373(16)
C26 H26A 0.9300
C27 C28 1.290(17)
C27 H27A 0.9300
C28 C29 1.379(12)
C28 H28A 0.9300
C29 H29A 0.9300
C30 C31 1.379(8)
C30 C35 1.384(8)
C31 C32 1.374(9)
C31 H31A 0.9300
C32 C33 1.367(10)
C32 H32A 0.9300
C33 C34 1.366(11)
C33 H33A 0.9300
C34 C35 1.389(10)
C34 H34A 0.9300
C35 H35A 0.9300
C36 O3 1.421(8)
C36 C37 1.518(13)
C36 H36A 0.9700
C36 H36B 0.9700
C37 C38 1.362(15)
C37 H37A 0.9700
C37 H37B 0.9700
C38 H38A 0.9600
C38 H38B 0.9600
C38 H38C 0.9600
C39 O4 1.339(6)
C39 C40 1.398(8)
C39 C44 1.426(8)
C40 C41 1.354(8)
C40 H40A 0.9300
C41 C42 1.384(10)
C41 H41A 0.9300
C42 C43 1.363(10)
C42 H42A 0.9300
C43 C44 1.417(9)
C43 H43A 0.9300
C44 C45 1.456(9)
C45 N3 1.270(7)
C45 H45A 0.9300
C46 N3 1.481(7)
C46 C47 1.535(8)
C46 C51 1.546(8)
C46 H46A 0.9800
C47 C48 1.533(10)
C47 H47A 0.9700
C47 H47B 0.9700
C48 C49 1.514(11)
C48 H48A 0.9700
C48 H48B 0.9700
C49 C50 1.530(10)
C49 H49A 0.9700
C49 H49B 0.9700
C50 C51 1.529(8)
C50 H50A 0.9700
C50 H50B 0.9700
C51 N4 1.482(7)
C51 H51A 0.9800
C52 N4 1.286(7)
C52 C53 1.453(8)
C52 H52A 0.9300
C53 C54 1.405(8)
C53 C58 1.412(8)
C54 C55 1.378(10)
C54 H54A 0.9300
C55 C56 1.362(10)
C55 H55A 0.9300
C56 C57 1.381(9)
C56 H56A 0.9300
C57 C58 1.382(8)
C57 H57A 0.9300
C58 O5 1.368(6)
C59 O6 1.342(7)
C59 C60 1.473(7)
C59 Ru2 1.873(5)
C60 C61 1.344(7)
C60 H60A 0.9300
C61 C68 1.487(8)
C61 C62 1.492(7)
C62 C67 1.385(8)
C62 C63 1.400(8)
C63 C64 1.375(9)
C63 H63A 0.9300
C64 C65 1.387(11)
C64 H64A 0.9300
C65 C66 1.355(11)
C65 H65A 0.9300
C66 C67 1.385(9)
C66 H66A 0.9300
C67 H67A 0.9300
C68 C73 1.374(9)
C68 C69 1.396(9)
C69 C70 1.377(13)
C69 H69A 0.9300
C70 C71 1.322(17)
C70 H70A 0.9300
C71 C72 1.353(17)
C71 H71A 0.9300
C72 C73 1.378(11)
C72 H72A 0.9300
C73 H73A 0.9300
C74 C75 1.421(12)
C74 O6 1.439(8)
C74 H74A 0.9700
C74 H74B 0.9700
C75 C76 1.292(16)
C75 H75A 0.9700
C75 H75B 0.9700
C76 H76A 0.9600
C76 H76B 0.9600
C76 H76C 0.9600
C77 Cl2 1.633(16)
C77 Cl1 1.701(16)
C77 H77A 0.9700
C77 H77B 0.9700
C78 Cl4 1.641(15)
C78 Cl3 1.87(2)
C78 H78A 0.9700
C78 H78B 0.9700
F1 P1 1.369(10)
F1 F4 1.680(16)
F2 P1 1.390(9)
F3 P1 1.456(8)
F4 P1 1.402(7)
F5 P1 1.392(8)
F5 F6 1.674(16)
F6 P1 1.315(11)
N1 Ru1 1.979(4)
N2 Ru1 1.985(4)
N3 Ru2 1.980(4)
N4 Ru2 2.000(4)
O1 Ru1 2.090(3)
O1 H1 1.24(8)
O2 Ru1 2.082(3)
O2 Ru2 2.270(3)
O4 Ru2 2.084(3)
O4 Ru1 2.266(3)
O5 Ru2 2.133(3)
O5 H1 1.22(8)

loop_
_geom_hbond_atom_site_label_D
_geom_hbond_atom_site_label_H
_geom_hbond_atom_site_label_A
_geom_hbond_site_symmetry_A
_geom_hbond_distance_DH
_geom_hbond_distance_HA
_geom_hbond_distance_DA
_geom_hbond_angle_DHA
O1 H1 O5 . 1.25(8) 1.21(9) 2.448(5) 168(7)
C8 H8A O3 . 0.98 2.53 3.162(8) 122
C51 H51A O6 . 0.98 2.47 3.143(8) 125
C52 H52A F5 1_455 0.93 2.53 3.330(12) 144
C60 H60A O4 . 0.93 2.58 3.060(7) 112
C77 H77A F2 2_655 0.97 2.53 3.44(3) 156
C78 H78B F1 2_655 0.97 2.16 3.10(3) 163
